data_4112559
loop_
_publ_author_name
'Garrett Hoge'
'He-Ping Wu'
'William S. Kissel'
'Derek A. Pflum'
'Derek J. Greene'
'Jian Bao'

_publ_section_title
;
 Highly Selective Asymmetric Hydrogenation Using a Three Hindered Quadrant
 Bisphosphine Rhodium Catalyst
;
_journal_name_full 'Journal of the American Chemical Society'
_journal_page_first 5966
_journal_page_last 5967
_journal_paper_doi 10.1021/ja048496y
_journal_volume 126
_journal_year 2004
_chemical_formula_sum 'C22 H44 B F4 P2 Rh'
_chemical_formula_weight 560.23
_chemical_name_systematic
; 
 ? 
;
_space_group_IT_number 4
_symmetry_cell_setting monoclinic
_symmetry_space_group_name_Hall 'P 2yb'
_symmetry_space_group_name_H-M 'P 1 21 1'
_atom_sites_solution_hydrogens geom
_atom_sites_solution_primary direct
_atom_sites_solution_secondary difmap
_audit_creation_method SHELXL-97
_cell_angle_alpha 90.00
_cell_angle_beta 93.1200(10)
_cell_angle_gamma 90.00
_cell_formula_units_Z 4
_cell_length_a 8.4395(4)
_cell_length_b 16.8558(7)
_cell_length_c 18.3565(8)
_cell_measurement_temperature 223(2)
_cell_volume 2607.4(2)
_computing_structure_refinement 'SHELXL-97 (Sheldrick, 1997)'
_computing_structure_solution 'SHELXS-97 (Sheldrick, 1990)'
_diffrn_ambient_temperature 223(2)
_diffrn_measured_fraction_theta_full 0.997
_diffrn_measured_fraction_theta_max 0.997
_diffrn_radiation_monochromator graphite
_diffrn_radiation_source 'fine-focus sealed tube'
_diffrn_radiation_type MoK\a
_diffrn_radiation_wavelength 0.71073
_diffrn_reflns_av_R_equivalents 0.0534
_diffrn_reflns_av_sigmaI/netI 0.0836
_diffrn_reflns_limit_h_max 10
_diffrn_reflns_limit_h_min -10
_diffrn_reflns_limit_k_max 21
_diffrn_reflns_limit_k_min -21
_diffrn_reflns_limit_l_max 22
_diffrn_reflns_limit_l_min -22
_diffrn_reflns_number 23133
_diffrn_reflns_theta_full 26.45
_diffrn_reflns_theta_max 26.45
_diffrn_reflns_theta_min 1.64
_exptl_absorpt_coefficient_mu 0.814
_exptl_crystal_density_diffrn 1.427
_exptl_crystal_F_000 1168
_refine_diff_density_max 0.697
_refine_diff_density_min -0.569
_refine_diff_density_rms 0.097
_refine_ls_abs_structure_details 'Flack H D (1983), Acta Cryst. A39, 876-881'
_refine_ls_abs_structure_Flack -0.04(3)
_refine_ls_extinction_coef 0.00000(17)
_refine_ls_extinction_expression Fc^*^=kFc[1+0.001xFc^2^\l^3^/sin(2\q)]^-1/4^
_refine_ls_extinction_method SHELXL
_refine_ls_goodness_of_fit_ref 1.020
_refine_ls_hydrogen_treatment mixed
_refine_ls_matrix_type full
_refine_ls_number_parameters 542
_refine_ls_number_reflns 10615
_refine_ls_number_restraints 1
_refine_ls_restrained_S_all 1.020
_refine_ls_R_factor_all 0.0670
_refine_ls_R_factor_gt 0.0550
_refine_ls_shift/su_max 6.484
_refine_ls_shift/su_mean 0.057
_refine_ls_structure_factor_coef Fsqd
_refine_ls_weighting_details 'calc w=1/[\s^2^(Fo^2^)+(0.0515P)^2^+0.3590P] where P=(Fo^2^+2Fc^2^)/3'
_refine_ls_weighting_scheme calc
_refine_ls_wR_factor_gt 0.1125
_refine_ls_wR_factor_ref 0.1181
_reflns_number_gt 9034
_reflns_number_total 10615
_reflns_threshold_expression >2sigma(I)
_cod_data_source_file ja048496ysi20040405_022619.cif
_cod_data_source_block aa02
_cod_database_code 4112559

loop_
_symmetry_equiv_pos_as_xyz
'x, y, z'
'-x, y+1/2, -z'

loop_
_atom_site_label
_atom_site_type_symbol
_atom_site_fract_x
_atom_site_fract_y
_atom_site_fract_z
_atom_site_U_iso_or_equiv
_atom_site_adp_type
_atom_site_occupancy
_atom_site_symmetry_multiplicity
_atom_site_calc_flag
_atom_site_refinement_flags
C1 C -0.1951(10) 0.2746(5) -0.0838(4) 0.052(2) Uani 1 1 d .
H1A H -0.2184 0.2176 -0.0766 0.080 Uiso 1 1 calc R
C2 C -0.0472(10) 0.2966(6) -0.0553(4) 0.0483(19) Uani 1 1 d .
H2A H 0.0156 0.2539 -0.0305 0.080 Uiso 1 1 calc R
C3 C -0.0207(14) 0.3787(5) -0.0243(5) 0.071(3) Uani 1 1 d .
H3A H -0.1185 0.3969 -0.0032 0.080 Uiso 1 1 calc R
H3B H 0.0624 0.3763 0.0151 0.080 Uiso 1 1 calc R
C4 C 0.0265(12) 0.4372(6) -0.0801(5) 0.066(3) Uani 1 1 d .
H4A H -0.0034 0.4901 -0.0634 0.080 Uiso 1 1 calc R
H4B H 0.1425 0.4362 -0.0810 0.080 Uiso 1 1 calc R
C5 C -0.0395(11) 0.4273(5) -0.1564(5) 0.053(2) Uani 1 1 d .
H5A H 0.0191 0.4573 -0.1928 0.080 Uiso 1 1 calc R
C6 C -0.1893(10) 0.4087(5) -0.1795(4) 0.047(2) Uani 1 1 d .
H6A H -0.2205 0.4277 -0.2292 0.080 Uiso 1 1 calc R
C7 C -0.3237(11) 0.3996(7) -0.1310(6) 0.074(3) Uani 1 1 d .
H7A H -0.3140 0.4412 -0.0938 0.080 Uiso 1 1 calc R
H7B H -0.4222 0.4097 -0.1603 0.080 Uiso 1 1 calc R
C8 C -0.3408(11) 0.3242(6) -0.0939(7) 0.084(4) Uani 1 1 d .
H8A H -0.4219 0.2931 -0.1214 0.080 Uiso 1 1 calc R
H8B H -0.3806 0.3349 -0.0457 0.080 Uiso 1 1 calc R
Rh9 Rh -0.04634(6) 0.29663(3) -0.17627(3) 0.02617(13) Uani 1 1 d .
P10 P 0.0213(2) 0.28316(11) -0.29746(9) 0.0283(4) Uani 1 1 d .
C11 C 0.0833(8) 0.1776(4) -0.2877(4) 0.0331(17) Uani 1 1 d .
H11A H 0.0107 0.1412 -0.3144 0.080 Uiso 1 1 calc R
H11B H 0.1925 0.1686 -0.3015 0.080 Uiso 1 1 calc R
P12 P 0.0638(2) 0.17366(10) -0.18809(9) 0.0301(4) Uani 1 1 d .
C13 C 0.2022(8) 0.3367(5) -0.3299(4) 0.044(2) Uani 1 1 d .
C14 C 0.2649(9) 0.3040(7) -0.3987(4) 0.062(2) Uani 1 1 d .
H14A H 0.3578 0.3339 -0.4111 0.080 Uiso 1 1 calc R
H14B H 0.1839 0.3081 -0.4380 0.080 Uiso 1 1 calc R
H14C H 0.2936 0.2487 -0.3913 0.080 Uiso 1 1 calc R
C15 C 0.1607(11) 0.4261(5) -0.3389(6) 0.067(3) Uani 1 1 d .
H15A H 0.2525 0.4546 -0.3550 0.080 Uiso 1 1 calc R
H15B H 0.1309 0.4475 -0.2926 0.080 Uiso 1 1 calc R
H15C H 0.0730 0.4322 -0.3749 0.080 Uiso 1 1 calc R
C16 C 0.3307(9) 0.3306(6) -0.2674(4) 0.057(2) Uani 1 1 d .
H16A H 0.4262 0.3573 -0.2814 0.080 Uiso 1 1 calc R
H16B H 0.3542 0.2752 -0.2575 0.080 Uiso 1 1 calc R
H16C H 0.2929 0.3554 -0.2239 0.080 Uiso 1 1 calc R
C17 C -0.1467(8) 0.2827(4) -0.3693(4) 0.0355(18) Uani 1 1 d .
C18 C -0.2068(12) 0.3666(6) -0.3848(5) 0.074(3) Uani 1 1 d .
H18A H -0.2934 0.3649 -0.4217 0.080 Uiso 1 1 calc R
H18B H -0.1212 0.3988 -0.4022 0.080 Uiso 1 1 calc R
H18C H -0.2439 0.3896 -0.3404 0.080 Uiso 1 1 calc R
C19 C -0.1021(9) 0.2444(5) -0.4409(4) 0.051(2) Uani 1 1 d .
H19A H -0.1929 0.2456 -0.4757 0.080 Uiso 1 1 calc R
H19B H -0.0703 0.1898 -0.4320 0.080 Uiso 1 1 calc R
H19C H -0.0149 0.2734 -0.4606 0.080 Uiso 1 1 calc R
C20 C -0.2775(8) 0.2343(6) -0.3380(5) 0.060(3) Uani 1 1 d .
H20A H -0.3680 0.2322 -0.3728 0.080 Uiso 1 1 calc R
H20B H -0.3090 0.2587 -0.2931 0.080 Uiso 1 1 calc R
H20C H -0.2396 0.1809 -0.3278 0.080 Uiso 1 1 calc R
C21 C -0.0321(10) 0.0780(4) -0.1643(4) 0.0429(19) Uani 1 1 d .
C22 C 0.0532(11) 0.0084(5) -0.1986(5) 0.058(2) Uani 1 1 d .
H22A H 0.0022 -0.0409 -0.1860 0.080 Uiso 1 1 calc R
H22B H 0.1633 0.0075 -0.1804 0.080 Uiso 1 1 calc R
H22C H 0.0484 0.0145 -0.2512 0.080 Uiso 1 1 calc R
C23 C -0.2089(9) 0.0830(5) -0.1956(4) 0.047(2) Uani 1 1 d .
H23A H -0.2637 0.0341 -0.1849 0.080 Uiso 1 1 calc R
H23B H -0.2108 0.0909 -0.2480 0.080 Uiso 1 1 calc R
H23C H -0.2614 0.1272 -0.1731 0.080 Uiso 1 1 calc R
C24 C -0.0307(11) 0.0711(5) -0.0821(4) 0.055(2) Uani 1 1 d .
H24A H -0.0797 0.0214 -0.0689 0.080 Uiso 1 1 calc R
H24B H -0.0894 0.1150 -0.0626 0.080 Uiso 1 1 calc R
H24C H 0.0780 0.0725 -0.0620 0.080 Uiso 1 1 calc R
C25 C 0.2660(9) 0.1644(5) -0.1483(4) 0.048(2) Uani 1 1 d .
H25A H 0.3040 0.1108 -0.1554 0.080 Uiso 1 1 calc R
H25B H 0.2670 0.1759 -0.0964 0.080 Uiso 1 1 calc R
H25C H 0.3345 0.2017 -0.1717 0.080 Uiso 1 1 calc R
C51 C 0.2624(9) 0.0869(4) 0.3172(4) 0.0374(17) Uani 1 1 d .
H51A H 0.2237 0.0703 0.2677 0.080 Uiso 1 1 calc R
C52 C 0.4194(9) 0.0675(5) 0.3347(4) 0.0342(18) Uani 1 1 d .
H52A H 0.4719 0.0390 0.2955 0.080 Uiso 1 1 calc R
C53 C 0.4928(10) 0.0527(5) 0.4091(5) 0.050(2) Uani 1 1 d .
H53A H 0.6080 0.0587 0.4073 0.080 Uiso 1 1 calc R
H53B H 0.4718 -0.0024 0.4224 0.080 Uiso 1 1 calc R
C54 C 0.4373(10) 0.1053(5) 0.4677(4) 0.052(2) Uani 1 1 d .
H54A H 0.5162 0.1050 0.5089 0.080 Uiso 1 1 calc R
H54B H 0.3379 0.0841 0.4850 0.080 Uiso 1 1 calc R
C55 C 0.4104(9) 0.1900(5) 0.4420(4) 0.0393(18) Uani 1 1 d .
H55A H 0.4808 0.2290 0.4679 0.080 Uiso 1 1 calc R
C56 C 0.2676(10) 0.2220(4) 0.4149(4) 0.042(2) Uani 1 1 d .
H56A H 0.2532 0.2789 0.4262 0.080 Uiso 1 1 calc R
C57 C 0.1148(9) 0.1764(5) 0.4004(5) 0.051(2) Uani 1 1 d .
H57A H 0.0468 0.2063 0.3652 0.080 Uiso 1 1 calc R
H57B H 0.0595 0.1733 0.4459 0.080 Uiso 1 1 calc R
C58 C 0.1345(9) 0.0928(5) 0.3713(4) 0.046(2) Uani 1 1 d .
H58A H 0.1606 0.0570 0.4123 0.080 Uiso 1 1 calc R
H58B H 0.0336 0.0752 0.3478 0.080 Uiso 1 1 calc R
Rh59 Rh 0.41105(6) 0.19876(2) 0.31996(3) 0.02521(13) Uani 1 1 d .
P60 P 0.48343(19) 0.21338(11) 0.19940(9) 0.0260(4) Uani 1 1 d .
C61 C 0.5343(8) 0.3196(4) 0.2103(4) 0.0337(17) Uani 1 1 d .
H61A H 0.6486 0.3294 0.2090 0.080 Uiso 1 1 calc R
H61B H 0.4763 0.3533 0.1744 0.080 Uiso 1 1 calc R
P62 P 0.4620(2) 0.33005(10) 0.30204(9) 0.0289(4) Uani 1 1 d .
C63 C 0.6704(8) 0.1626(4) 0.1732(4) 0.0368(18) Uani 1 1 d .
C64 C 0.6396(11) 0.0783(6) 0.1509(5) 0.069(3) Uani 1 1 d .
H64A H 0.7380 0.0539 0.1376 0.080 Uiso 1 1 calc R
H64B H 0.5634 0.0770 0.1095 0.080 Uiso 1 1 calc R
H64C H 0.5976 0.0494 0.1913 0.080 Uiso 1 1 calc R
C65 C 0.7819(9) 0.1645(6) 0.2407(4) 0.059(3) Uani 1 1 d .
H65A H 0.8807 0.1384 0.2304 0.080 Uiso 1 1 calc R
H65B H 0.7334 0.1372 0.2803 0.080 Uiso 1 1 calc R
H65C H 0.8032 0.2192 0.2546 0.080 Uiso 1 1 calc R
C66 C 0.7515(8) 0.2043(7) 0.1114(4) 0.063(3) Uani 1 1 d .
H66A H 0.8458 0.1750 0.0999 0.080 Uiso 1 1 calc R
H66B H 0.7810 0.2577 0.1265 0.080 Uiso 1 1 calc R
H66C H 0.6791 0.2067 0.0686 0.080 Uiso 1 1 calc R
C67 C 0.3271(8) 0.2113(5) 0.1221(4) 0.0357(17) Uani 1 1 d .
C68 C 0.1929(8) 0.2654(5) 0.1466(4) 0.050(2) Uani 1 1 d .
H68A H 0.1077 0.2667 0.1089 0.080 Uiso 1 1 calc R
H68B H 0.2336 0.3186 0.1548 0.080 Uiso 1 1 calc R
H68C H 0.1527 0.2449 0.1914 0.080 Uiso 1 1 calc R
C69 C 0.3852(9) 0.2430(5) 0.0503(4) 0.048(2) Uani 1 1 d .
H69A H 0.3002 0.2396 0.0127 0.080 Uiso 1 1 calc R
H69B H 0.4749 0.2117 0.0360 0.080 Uiso 1 1 calc R
H69C H 0.4175 0.2980 0.0565 0.080 Uiso 1 1 calc R
C70 C 0.2585(11) 0.1267(5) 0.1112(5) 0.060(3) Uani 1 1 d .
H70A H 0.1791 0.1269 0.0710 0.080 Uiso 1 1 calc R
H70B H 0.2103 0.1098 0.1554 0.080 Uiso 1 1 calc R
H70C H 0.3432 0.0904 0.1004 0.080 Uiso 1 1 calc R
C71 C 0.6048(9) 0.3932(4) 0.3562(4) 0.0417(18) Uani 1 1 d .
C72 C 0.5483(11) 0.4054(5) 0.4329(4) 0.053(2) Uani 1 1 d .
H72A H 0.6242 0.4381 0.4608 0.080 Uiso 1 1 calc R
H72B H 0.5391 0.3544 0.4567 0.080 Uiso 1 1 calc R
H72C H 0.4457 0.4315 0.4300 0.080 Uiso 1 1 calc R
C73 C 0.6193(12) 0.4738(5) 0.3199(5) 0.068(3) Uani 1 1 d .
H73A H 0.6936 0.5064 0.3488 0.080 Uiso 1 1 calc R
H73B H 0.5162 0.4994 0.3165 0.080 Uiso 1 1 calc R
H73C H 0.6572 0.4669 0.2714 0.080 Uiso 1 1 calc R
C74 C 0.7672(10) 0.3533(6) 0.3604(5) 0.071(3) Uani 1 1 d .
H74A H 0.8418 0.3858 0.3892 0.080 Uiso 1 1 calc R
H74B H 0.8040 0.3471 0.3115 0.080 Uiso 1 1 calc R
H74C H 0.7589 0.3015 0.3830 0.080 Uiso 1 1 calc R
C75 C 0.2841(9) 0.3889(4) 0.2943(4) 0.0419(18) Uani 1 1 d .
H75A H 0.3118 0.4441 0.2868 0.080 Uiso 1 1 calc R
H75B H 0.2277 0.3841 0.3387 0.080 Uiso 1 1 calc R
H75C H 0.2170 0.3704 0.2532 0.080 Uiso 1 1 calc R
B81 B 0.9172(12) 0.0119(6) 0.5472(5) 0.045(2) Uani 1 1 d .
F82 F 1.0703(8) 0.0310(6) 0.5521(6) 0.173(5) Uani 1 1 d .
F83 F 0.8598(12) 0.0394(4) 0.6075(3) 0.138(3) Uani 1 1 d .
F84 F 0.8525(7) 0.0536(4) 0.4894(3) 0.0853(18) Uani 1 1 d .
F85 F 0.8927(8) -0.0667(4) 0.5410(3) 0.090(2) Uani 1 1 d .
B91 B 0.4915(17) 0.4987(11) 0.0492(8) 0.089(5) Uani 1 1 d .
F92 F 0.3980(12) 0.4504(5) 0.0207(9) 0.264(9) Uani 1 1 d .
F93 F 0.6315(10) 0.4874(9) 0.0378(5) 0.229(7) Uani 1 1 d .
F94 F 0.5081(13) 0.4894(5) 0.1253(5) 0.169(4) Uani 1 1 d .
F95 F 0.4392(9) 0.5734(5) 0.0447(4) 0.115(2) Uani 1 1 d .

loop_
_atom_site_aniso_label
_atom_site_aniso_U_11
_atom_site_aniso_U_22
_atom_site_aniso_U_33
_atom_site_aniso_U_23
_atom_site_aniso_U_13
_atom_site_aniso_U_12
C1 0.064(5) 0.060(7) 0.035(5) 0.011(4) 0.026(4) -0.003(4)
C2 0.084(6) 0.038(4) 0.024(4) 0.003(4) 0.009(4) -0.009(5)
C3 0.130(9) 0.043(5) 0.040(5) -0.003(4) -0.016(5) -0.017(5)
C4 0.097(8) 0.055(6) 0.043(6) -0.012(5) -0.008(5) -0.016(5)
C5 0.080(7) 0.023(5) 0.055(6) 0.001(4) 0.005(5) -0.005(4)
C6 0.072(6) 0.029(4) 0.039(5) -0.008(4) -0.007(4) 0.020(4)
C7 0.057(6) 0.088(8) 0.076(8) 0.008(6) -0.001(5) 0.030(5)
C8 0.063(6) 0.070(8) 0.124(10) 0.007(7) 0.054(6) 0.012(5)
Rh9 0.0339(3) 0.0241(3) 0.0208(3) -0.0009(2) 0.00322(19) 0.0000(2)
P10 0.0317(9) 0.0304(12) 0.0229(9) 0.0015(8) 0.0035(7) 0.0023(8)
C11 0.038(4) 0.034(4) 0.028(4) -0.008(3) 0.005(3) 0.009(3)
P12 0.0385(10) 0.0282(9) 0.0234(9) -0.0007(7) -0.0013(7) -0.0016(7)
C13 0.038(4) 0.053(5) 0.041(5) 0.005(4) 0.010(3) -0.007(3)
C14 0.059(5) 0.088(7) 0.043(5) 0.005(5) 0.028(4) -0.001(5)
C15 0.079(7) 0.044(6) 0.078(7) 0.023(5) 0.020(5) -0.024(5)
C16 0.043(5) 0.078(7) 0.051(5) 0.000(5) 0.002(4) -0.018(4)
C17 0.044(4) 0.038(5) 0.024(4) -0.009(3) -0.006(3) 0.016(3)
C18 0.089(7) 0.071(7) 0.060(7) -0.011(5) -0.025(5) 0.039(6)
C19 0.065(5) 0.066(6) 0.023(4) -0.005(4) 0.002(4) 0.007(4)
C20 0.029(4) 0.086(7) 0.065(6) 0.008(5) -0.005(4) -0.001(4)
C21 0.080(6) 0.020(3) 0.029(4) 0.005(3) -0.004(4) -0.005(4)
C22 0.078(6) 0.028(4) 0.069(6) -0.004(4) 0.016(5) 0.003(4)
C23 0.058(5) 0.043(5) 0.041(5) 0.003(4) 0.003(4) -0.018(4)
C24 0.089(6) 0.037(5) 0.038(5) 0.011(4) -0.009(4) -0.008(4)
C25 0.055(5) 0.047(5) 0.041(5) 0.006(4) -0.008(4) 0.000(4)
C51 0.052(5) 0.034(4) 0.026(4) -0.011(3) 0.003(3) -0.007(3)
C52 0.060(5) 0.020(4) 0.026(4) 0.004(3) 0.022(3) 0.007(3)
C53 0.061(5) 0.034(5) 0.054(6) 0.012(4) 0.001(4) 0.011(4)
C54 0.066(5) 0.047(5) 0.041(5) 0.018(4) -0.003(4) 0.008(4)
C55 0.058(4) 0.036(5) 0.024(4) 0.001(4) 0.003(3) -0.014(4)
C56 0.076(6) 0.029(5) 0.024(4) 0.005(3) 0.024(4) 0.006(3)
C57 0.048(5) 0.047(6) 0.060(5) 0.004(4) 0.027(4) 0.009(4)
C58 0.047(4) 0.052(5) 0.039(5) 0.004(4) 0.008(3) -0.012(4)
Rh59 0.0319(3) 0.0227(3) 0.0213(3) 0.0003(2) 0.00430(18) 0.0002(2)
P60 0.0274(8) 0.0270(11) 0.0236(9) -0.0021(7) 0.0028(7) -0.0011(7)
C61 0.046(4) 0.030(4) 0.025(4) -0.001(3) -0.001(3) -0.008(3)
P62 0.0398(10) 0.0249(9) 0.0216(9) 0.0011(7) -0.0006(8) -0.0022(7)
C63 0.037(4) 0.043(5) 0.032(4) -0.007(3) 0.011(3) 0.004(3)
C64 0.072(6) 0.060(6) 0.076(7) -0.010(5) 0.018(5) 0.017(5)
C65 0.045(5) 0.075(7) 0.054(5) -0.007(5) -0.006(4) 0.029(4)
C66 0.041(4) 0.100(8) 0.050(5) 0.000(6) 0.014(3) 0.017(5)
C67 0.039(4) 0.039(5) 0.028(4) -0.002(3) -0.004(3) 0.000(3)
C68 0.035(4) 0.068(6) 0.046(5) 0.002(4) -0.010(3) 0.008(4)
C69 0.049(5) 0.063(5) 0.030(4) 0.007(4) -0.006(3) -0.001(4)
C70 0.091(7) 0.045(5) 0.041(5) -0.006(4) -0.025(5) -0.019(5)
C71 0.061(5) 0.031(4) 0.033(4) -0.003(3) -0.003(3) -0.020(3)
C72 0.090(7) 0.036(5) 0.033(4) -0.004(3) -0.007(4) -0.012(4)
C73 0.112(8) 0.041(5) 0.050(6) 0.003(4) -0.003(5) -0.032(5)
C74 0.069(6) 0.073(7) 0.070(7) -0.021(5) -0.020(5) -0.006(5)
C75 0.065(5) 0.026(4) 0.035(4) 0.001(3) 0.003(4) 0.019(3)
B81 0.059(6) 0.043(6) 0.034(5) -0.002(4) 0.003(4) -0.003(4)
F82 0.056(4) 0.221(10) 0.239(11) 0.125(8) -0.019(5) -0.026(5)
F83 0.299(10) 0.054(4) 0.071(4) -0.029(3) 0.100(5) -0.045(5)
F84 0.091(4) 0.094(5) 0.067(4) 0.015(3) -0.027(3) 0.000(3)
F85 0.143(6) 0.060(4) 0.066(4) -0.019(3) 0.007(4) 0.002(4)
B91 0.076(9) 0.113(13) 0.076(10) -0.011(9) 0.001(8) 0.049(9)
F92 0.127(7) 0.061(5) 0.58(2) -0.053(9) -0.154(11) -0.008(5)
F93 0.094(6) 0.435(18) 0.160(9) -0.181(11) 0.014(6) 0.021(9)
F94 0.270(12) 0.109(7) 0.134(8) 0.065(6) 0.056(7) 0.084(7)
F95 0.134(6) 0.111(6) 0.099(6) 0.035(5) 0.002(4) -0.004(5)

loop_
_atom_type_symbol
_atom_type_description
_atom_type_scat_dispersion_real
_atom_type_scat_dispersion_imag
_atom_type_scat_source
C C 0.0033 0.0016 'International Tables Vol C Tables 4.2.6.8 and 6.1.1.4'
H H 0.0000 0.0000 'International Tables Vol C Tables 4.2.6.8 and 6.1.1.4'
B B 0.0013 0.0007 'International Tables Vol C Tables 4.2.6.8 and 6.1.1.4'
F F 0.0171 0.0103 'International Tables Vol C Tables 4.2.6.8 and 6.1.1.4'
P P 0.1023 0.0942 'International Tables Vol C Tables 4.2.6.8 and 6.1.1.4'
Rh Rh -1.1178 0.9187 'International Tables Vol C Tables 4.2.6.8 and 6.1.1.4'

loop_
_geom_angle_atom_site_label_1
_geom_angle_atom_site_label_2
_geom_angle_atom_site_label_3
_geom_angle
C2 C1 C8 128.3(9)
C2 C1 Rh9 72.7(4)
C8 C1 Rh9 108.1(6)
C1 C2 C3 120.2(9)
C1 C2 Rh9 70.9(4)
C3 C2 Rh9 111.7(6)
C4 C3 C2 112.8(8)
C5 C4 C3 118.2(8)
C6 C5 C4 128.1(9)
C6 C5 Rh9 72.8(5)
C4 C5 Rh9 105.6(6)
C5 C6 C7 124.7(8)
C5 C6 Rh9 72.2(5)
C7 C6 Rh9 108.9(6)
C8 C7 C6 118.0(8)
C7 C8 C1 116.6(8)
C1 Rh9 C2 36.3(3)
C1 Rh9 C6 80.4(3)
C2 Rh9 C6 89.7(3)
C1 Rh9 C5 93.0(3)
C2 Rh9 C5 80.7(3)
C6 Rh9 C5 35.1(3)
C1 Rh9 P12 99.9(2)
C2 Rh9 P12 96.8(3)
C6 Rh9 P12 169.4(2)
C5 Rh9 P12 154.5(2)
C1 Rh9 P10 153.9(2)
C2 Rh9 P10 164.9(2)
C6 Rh9 P10 102.5(2)
C5 Rh9 P10 104.2(2)
P12 Rh9 P10 72.55(6)
C11 P10 C17 105.1(3)
C11 P10 C13 105.0(3)
C17 P10 C13 111.7(4)
C11 P10 Rh9 94.8(2)
C17 P10 Rh9 117.0(2)
C13 P10 Rh9 119.7(3)
P12 C11 P10 95.2(3)
C25 P12 C11 105.5(3)
C25 P12 C21 103.9(4)
C11 P12 C21 109.0(3)
C25 P12 Rh9 114.5(3)
C11 P12 Rh9 96.9(2)
C21 P12 Rh9 125.3(3)
C14 C13 C16 109.6(7)
C14 C13 C15 110.8(8)
C16 C13 C15 106.9(7)
C14 C13 P10 114.6(6)
C16 C13 P10 106.3(5)
C15 C13 P10 108.4(5)
C18 C17 C20 109.2(7)
C18 C17 C19 109.0(7)
C20 C17 C19 108.5(7)
C18 C17 P10 110.9(5)
C20 C17 P10 105.9(5)
C19 C17 P10 113.1(5)
C22 C21 C24 111.9(7)
C22 C21 C23 110.5(6)
C24 C21 C23 108.9(7)
C22 C21 P12 110.3(6)
C24 C21 P12 108.6(5)
C23 C21 P12 106.4(5)
C52 C51 C58 124.9(6)
C52 C51 Rh59 70.7(4)
C58 C51 Rh59 110.2(5)
C51 C52 C53 126.6(7)
C51 C52 Rh59 73.4(4)
C53 C52 Rh59 106.6(5)
C52 C53 C54 115.6(7)
C53 C54 C55 112.5(7)
C56 C55 C54 126.1(7)
C56 C55 Rh59 70.5(4)
C54 C55 Rh59 111.3(5)
C55 C56 C57 125.5(8)
C55 C56 Rh59 73.2(4)
C57 C56 Rh59 105.6(5)
C56 C57 C58 115.1(6)
C51 C58 C57 112.9(6)
C56 Rh59 C52 95.5(3)
C56 Rh59 C55 36.3(3)
C52 Rh59 C55 79.4(3)
C56 Rh59 C51 80.7(3)
C52 Rh59 C51 35.9(2)
C55 Rh59 C51 86.3(3)
C56 Rh59 P62 93.3(2)
C52 Rh59 P62 167.16(19)
C55 Rh59 P62 102.6(2)
C51 Rh59 P62 155.95(19)
C56 Rh59 P60 155.4(2)
C52 Rh59 P60 102.19(18)
C55 Rh59 P60 164.83(18)
C51 Rh59 P60 103.86(18)
P62 Rh59 P60 72.58(6)
C61 P60 C67 104.4(3)
C61 P60 C63 106.0(3)
C67 P60 C63 111.2(3)
C61 P60 Rh59 94.1(2)
C67 P60 Rh59 120.1(2)
C63 P60 Rh59 117.4(2)
P62 C61 P60 96.0(3)
C75 P62 C61 107.4(3)
C75 P62 C71 103.9(4)
C61 P62 C71 108.0(3)
C75 P62 Rh59 112.6(3)
C61 P62 Rh59 96.6(2)
C71 P62 Rh59 127.0(2)
C64 C63 C65 109.5(7)
C64 C63 C66 108.2(7)
C65 C63 C66 108.3(7)
C64 C63 P60 111.5(6)
C65 C63 P60 105.9(5)
C66 C63 P60 113.4(5)
C68 C67 C69 108.6(6)
C68 C67 C70 107.9(6)
C69 C67 C70 110.3(6)
C68 C67 P60 105.4(5)
C69 C67 P60 113.5(5)
C70 C67 P60 110.9(5)
C73 C71 C72 108.7(7)
C73 C71 C74 108.9(7)
C72 C71 C74 109.8(7)
C73 C71 P62 110.1(5)
C72 C71 P62 110.2(5)
C74 C71 P62 109.2(5)
F83 B81 F82 105.0(9)
F83 B81 F85 110.8(8)
F82 B81 F85 112.9(9)
F83 B81 F84 108.9(9)
F82 B81 F84 105.9(8)
F85 B81 F84 112.9(8)
F93 B91 F92 115.2(15)
F93 B91 F95 117.0(18)
F92 B91 F95 113.3(12)
F93 B91 F94 96.2(12)
F92 B91 F94 112.1(17)
F95 B91 F94 100.5(11)

loop_
_geom_bond_atom_site_label_1
_geom_bond_atom_site_label_2
_geom_bond_distance
C1 C2 1.378(11)
C1 C8 1.490(12)
C1 Rh9 2.198(7)
C2 C3 1.508(12)
C2 Rh9 2.220(7)
C3 C4 1.491(12)
C4 C5 1.490(12)
C5 C6 1.347(11)
C5 Rh9 2.233(8)
C6 C7 1.487(12)
C6 Rh9 2.241(7)
C7 C8 1.452(13)
Rh9 P12 2.2867(18)
Rh9 P10 2.3377(18)
P10 C11 1.861(7)
P10 C17 1.883(6)
P10 C13 1.897(7)
C11 P12 1.846(7)
P12 C25 1.827(7)
P12 C21 1.867(7)
C13 C14 1.501(11)
C13 C16 1.539(11)
C13 C15 1.554(12)
C17 C18 1.525(11)
C17 C20 1.512(10)
C17 C19 1.530(9)
C21 C22 1.530(10)
C21 C24 1.514(10)
C21 C23 1.571(11)
C51 C52 1.385(10)
C51 C58 1.509(10)
C51 Rh59 2.263(7)
C52 C53 1.489(10)
C52 Rh59 2.230(8)
C53 C54 1.489(11)
C54 C55 1.517(11)
C55 C56 1.387(10)
C55 Rh59 2.246(7)
C56 C57 1.513(11)
C56 Rh59 2.211(7)
C57 C58 1.518(11)
Rh59 P62 2.2816(18)
Rh59 P60 2.3407(17)
P60 C61 1.850(7)
P60 C67 1.884(6)
P60 C63 1.880(7)
C61 P62 1.831(7)
P62 C75 1.799(7)
P62 C71 1.855(7)
C63 C64 1.497(12)
C63 C65 1.515(10)
C63 C66 1.527(11)
C67 C68 1.540(10)
C67 C69 1.529(10)
C67 C70 1.547(10)
C71 C73 1.520(10)
C71 C72 1.525(10)
C71 C74 1.525(11)
B81 F83 1.316(11)
B81 F82 1.330(11)
B81 F85 1.345(11)
B81 F84 1.361(10)
B91 F93 1.226(14)
B91 F92 1.231(18)
B91 F95 1.336(16)
B91 F94 1.404(16)
